data_7709364
loop_
_publ_author_name
'Hu, Lei'
'Sheng, Ming-Ming'
'Qin, Shun-Shun'
'Shi, Hua-Tian'
'Str\/omme, Maria'
'Zhang, Qian-Feng'
'Xu, Chao'

_publ_section_title
;
 Molecular surface modification of silver chalcogenolate clusters.
;
_journal_issue 8
_journal_name_full 'Dalton transactions (Cambridge, England : 2003)'
_journal_page_first 3241
_journal_page_last 3247
_journal_paper_doi 10.1039/d2dt00016d
_journal_volume 51
_journal_year 2022
_chemical_formula_moiety 'C72 H96 Ag12 F18 N6 O12 S6'
_chemical_formula_sum 'C72 H96 Ag12 F18 N6 O12 S6'
_chemical_formula_weight 3066.34
_space_group_crystal_system trigonal
_space_group_IT_number 148
_space_group_name_Hall '-R 3'
_space_group_name_H-M_alt 'R -3 :H'
_atom_sites_solution_hydrogens geom
_audit_creation_date 2022-01-22
_audit_creation_method
;
Olex2 1.5
(compiled 2021.12.09 svn.r5202d8cf for OlexSys, GUI svn.r6439)
;
_audit_update_record
;
2022-01-24 deposited with the CCDC.	2022-01-25 downloaded from the CCDC.
;
_cell_angle_alpha 90
_cell_angle_beta 90
_cell_angle_gamma 120
_cell_formula_units_Z 3
_cell_length_a 27.392(4)
_cell_length_b 27.392(4)
_cell_length_c 11.302(3)
_cell_measurement_reflns_used 6150
_cell_measurement_temperature 296(2)
_cell_measurement_theta_max 27.4766
_cell_measurement_theta_min 2.4892
_cell_volume 7344(2)
_computing_cell_refinement 'Bruker SMART'
_computing_data_collection 'Bruker SMART'
_computing_data_reduction 'Bruker SAINT'
_computing_molecular_graphics 'Olex2 1.5 (Dolomanov et al., 2009)'
_computing_publication_material 'Olex2 1.5 (Dolomanov et al., 2009)'
_computing_structure_refinement 'XL  (Sheldrick, 2008)'
_computing_structure_solution 'SHELXL-2016/6 (Sheldrick, 2016)'
_diffrn_ambient_temperature 296.15
_diffrn_measured_fraction_theta_full 0.999
_diffrn_measured_fraction_theta_max 0.998
_diffrn_measurement_device_type 'CCD area detector'
_diffrn_measurement_method 'phi and omega scans'
_diffrn_radiation_type MoK\a
_diffrn_radiation_wavelength 0.71073
_diffrn_reflns_av_R_equivalents 0.0288
_diffrn_reflns_av_unetI/netI 0.0241
_diffrn_reflns_Laue_measured_fraction_full 0.999
_diffrn_reflns_Laue_measured_fraction_max 0.998
_diffrn_reflns_limit_h_max 33
_diffrn_reflns_limit_h_min -35
_diffrn_reflns_limit_k_max 29
_diffrn_reflns_limit_k_min -35
_diffrn_reflns_limit_l_max 14
_diffrn_reflns_limit_l_min -14
_diffrn_reflns_number 15509
_diffrn_reflns_point_group_measured_fraction_full 0.999
_diffrn_reflns_point_group_measured_fraction_max 0.998
_diffrn_reflns_theta_full 25.242
_diffrn_reflns_theta_max 27.524
_diffrn_reflns_theta_min 2.489
_exptl_absorpt_coefficient_mu 2.558
_exptl_absorpt_correction_T_max 0629
_exptl_absorpt_correction_T_min 0.591
_exptl_absorpt_correction_type multi-scan
_exptl_absorpt_process_details sadabs
_exptl_crystal_colour black
_exptl_crystal_colour_primary black
_exptl_crystal_density_diffrn 2.080
_exptl_crystal_description block
_exptl_crystal_F_000 4464
_exptl_crystal_size_max 0.23
_exptl_crystal_size_mid 0.22
_exptl_crystal_size_min 0.2
_refine_diff_density_max 0.683
_refine_diff_density_min -0.543
_refine_diff_density_rms 0.079
_refine_ls_extinction_coef 0.00037(3)
_refine_ls_extinction_expression Fc^*^=kFc[1+0.001xFc^2^\l^3^/sin(2\q)]^-1/4^
_refine_ls_extinction_method 'SHELXL-2018/3 (Sheldrick 2018)'
_refine_ls_goodness_of_fit_ref 1.047
_refine_ls_hydrogen_treatment constr
_refine_ls_matrix_type full
_refine_ls_number_parameters 259
_refine_ls_number_reflns 3755
_refine_ls_number_restraints 429
_refine_ls_restrained_S_all 1.113
_refine_ls_R_factor_all 0.0377
_refine_ls_R_factor_gt 0.0286
_refine_ls_shift/su_max 0.008
_refine_ls_shift/su_mean 0.001
_refine_ls_structure_factor_coef Fsqd
_refine_ls_weighting_details 'w=1/[\s^2^(Fo^2^)+(0.0325P)^2^+14.9180P] where P=(Fo^2^+2Fc^2^)/3'
_refine_ls_weighting_scheme calc
_refine_ls_wR_factor_gt 0.0676
_refine_ls_wR_factor_ref 0.0725
_reflns_Friedel_coverage 0.000
_reflns_number_gt 3091
_reflns_number_total 3755
_reflns_threshold_expression 'I > 2\s(I)'
_cod_data_source_file d2dt00016d2.cif
_cod_data_source_block r-3
_cod_depositor_comments 'Adding full bibliography for 7709363--7709369.cif.'
_cod_original_cell_volume 7344(3)
_cod_original_sg_symbol_H-M 'R -3'
_cod_database_code 7709364
_shelx_shelxl_version_number 2018/3
_shelx_space_group_comment
;
The symmetry employed for this shelxl refinement is uniquely defined
by the following loop, which should always be used as a source of
symmetry information in preference to the above space-group names.
They are only intended as comments.
;
_shelx_estimated_absorpt_t_max 0.629
_shelx_estimated_absorpt_t_min 0.591
_olex2_refinement_description
;
1. Fixed Uiso
 At 1.2 times of:
  All C(H) groups
 At 1.5 times of:
  All C(H,H,H) groups
2. Restrained distances
 Ag1-O2 \\sim Ag1-O2A
 with sigma of 0.02
 F3-C10 \\sim F3A-C10A
 with sigma of 0.04
 F1-C11 \\sim F1A-C11A
 with sigma of 0.02
 F2-C11 \\sim F2A-C11A
 with sigma of 0.02
 F3-C11 \\sim F3A-C11A
 with sigma of 0.02
 F2-C10 \\sim F2A-C10A
 with sigma of 0.04
 O1-O2 \\sim O1A-O2A
 with sigma of 0.04
 O1-C10 \\sim O1A-C10A
 with sigma of 0.02
 O2-C11 \\sim O2A-C11A
 with sigma of 0.04
 O2-C10 \\sim O2A-C10A
 with sigma of 0.02
 F2-F3 \\sim F2A-F3A
 with sigma of 0.04
 C10-C11 \\sim C10A-C11A
 with sigma of 0.02
 O1-C11 \\sim O1A-C11A
 with sigma of 0.04
 Ag1-C10 \\sim Ag1-C10A
 with sigma of 0.04
 F1-F2 \\sim F1A-F2A
 with sigma of 0.04
 F1-F3 \\sim F1A-F3A
 with sigma of 0.04
 F1-C10 \\sim F1A-C10A
 with sigma of 0.04
3. Rigid bond restraints
 All non-hydrogen atoms
 with sigma for 1-2 distances of 0.01 and sigma for 1-3 distances of 0.01
4. Uiso/Uaniso restraints and constraints
All non-hydrogen atoms have similar U: within 2A with sigma of 0.01 and sigma
for terminal atoms of 0.02 within 2A
Uanis(O1A) \\sim Ueq, Uanis(O1) \\sim Ueq, Uanis(O2) \\sim Ueq, Uanis(O2A)
\\sim Ueq: with sigma of 0.01 and sigma for terminal atoms of 0.02
5. Rigid body (RIGU) restrains
 O2, F1, C11, F2, F3, C10, O1
 with sigma for 1-2 distances of 0.001 and sigma for 1-3 distances of 0.001
 O2A, F1A, C11A, F2A, F3A, C10A, O1A
 with sigma for 1-2 distances of 0.001 and sigma for 1-3 distances of 0.001
6. Others
 Sof(F1A)=Sof(F2A)=Sof(F3A)=Sof(O1A)=Sof(O2A)=Sof(C10A)=Sof(C11A)=1-FVAR(1)
 Sof(F1)=Sof(F2)=Sof(F3)=Sof(O1)=Sof(O2)=Sof(C10)=Sof(C11)=FVAR(1)
7.a Ternary CH refined with riding coordinates:
 C7(H7)
7.b Aromatic/amide H refined with riding coordinates:
 C1(H1), C2(H2), C3(H3)
7.c Idealised Me refined as rotating group:
 C6(H6A,H6B,H6C), C8(H8A,H8B,H8C), C9(H9A,H9B,H9C), C12(H12A,H12B,H12C)
;
_olex2_submission_special_instructions 'No special instructions were received'

loop_
_space_group_symop_operation_xyz
'x, y, z'
'-y, x-y, z'
'-x+y, -x, z'
'x+2/3, y+1/3, z+1/3'
'-y+2/3, x-y+1/3, z+1/3'
'-x+y+2/3, -x+1/3, z+1/3'
'x+1/3, y+2/3, z+2/3'
'-y+1/3, x-y+2/3, z+2/3'
'-x+y+1/3, -x+2/3, z+2/3'
'-x, -y, -z'
'y, -x+y, -z'
'x-y, x, -z'
'-x+2/3, -y+1/3, -z+1/3'
'y+2/3, -x+y+1/3, -z+1/3'
'x-y+2/3, x+1/3, -z+1/3'
'-x+1/3, -y+2/3, -z+2/3'
'y+1/3, -x+y+2/3, -z+2/3'
'x-y+1/3, x+2/3, -z+2/3'

loop_
_atom_site_label
_atom_site_type_symbol
_atom_site_fract_x
_atom_site_fract_y
_atom_site_fract_z
_atom_site_U_iso_or_equiv
_atom_site_adp_type
_atom_site_occupancy
_atom_site_site_symmetry_order
_atom_site_calc_flag
_atom_site_refinement_flags_posn
_atom_site_refinement_flags_adp
_atom_site_refinement_flags_occupancy
_atom_site_disorder_assembly
_atom_site_disorder_group
Ag1 Ag 0.07191(2) 0.04366(2) -0.14759(2) 0.04594(10) Uani 1 1 d D U . . .
Ag2 Ag 0.13404(2) 0.16307(2) 0.00380(3) 0.05942(11) Uani 1 1 d . U . . .
S1 S 0.07210(3) -0.04685(3) -0.12722(7) 0.03899(17) Uani 1 1 d . U . . .
F1 F 0.2376(6) 0.1730(6) -0.4065(16) 0.109(3) Uani 0.389(12) 1 d D U P A 1
F2 F 0.2423(6) 0.0982(6) -0.4164(13) 0.109(3) Uani 0.389(12) 1 d D U P A 1
F3 F 0.2907(5) 0.1643(7) -0.2902(13) 0.121(4) Uani 0.389(12) 1 d D U P A 1
O1 O 0.1375(4) 0.2169(6) 0.1912(11) 0.064(3) Uani 0.389(12) 1 d D U P A 1
O2 O 0.1577(4) 0.1078(4) -0.2426(12) 0.071(2) Uani 0.389(12) 1 d D U P A 1
N1 N 0.22760(12) 0.22992(12) -0.0148(3) 0.0533(7) Uani 1 1 d . U . . .
C1 C 0.26271(17) 0.20980(18) -0.0177(4) 0.0683(10) Uani 1 1 d . U . . .
H1 H 0.247671 0.170957 -0.020971 0.082 Uiso 1 1 calc R U . . .
C2 C 0.3197(2) 0.2434(2) -0.0162(5) 0.0895(14) Uani 1 1 d . U . . .
H2 H 0.343113 0.227952 -0.018667 0.107 Uiso 1 1 calc R U . . .
C3 C 0.34189(18) 0.3007(2) -0.0110(5) 0.0858(13) Uani 1 1 d . U . . .
H3 H 0.380790 0.324260 -0.008950 0.103 Uiso 1 1 calc R U . . .
C4 C 0.30746(17) 0.32336(17) -0.0089(4) 0.0655(10) Uani 1 1 d . U . . .
C5 C 0.24936(15) 0.28628(15) -0.0112(3) 0.0537(8) Uani 1 1 d . U . . .
C6 C 0.20839(18) 0.30692(18) -0.0094(5) 0.0791(13) Uani 1 1 d . U . . .
H6A H 0.208983 0.322523 0.066985 0.119 Uiso 1 1 calc R U . . .
H6B H 0.171216 0.276103 -0.025219 0.119 Uiso 1 1 calc R U . . .
H6C H 0.218524 0.335435 -0.068840 0.119 Uiso 1 1 calc R U . . .
C7 C 0.09623(18) -0.05755(18) -0.2745(3) 0.0601(9) Uani 1 1 d . U . . .
H7 H 0.136337 -0.029145 -0.279268 0.072 Uiso 1 1 calc R U . . .
C8 C 0.0938(3) -0.1121(2) -0.2795(5) 0.1031(18) Uani 1 1 d . U . . .
H8A H 0.103578 -0.117985 -0.357731 0.155 Uiso 1 1 calc R U . . .
H8B H 0.056355 -0.141562 -0.260701 0.155 Uiso 1 1 calc R U . . .
H8C H 0.119940 -0.112530 -0.223509 0.155 Uiso 1 1 calc R U . . .
C9 C 0.0689(2) -0.0449(2) -0.3739(3) 0.0746(12) Uani 1 1 d . U . . .
H9A H 0.028793 -0.069266 -0.369400 0.112 Uiso 1 1 calc R U . . .
H9B H 0.082462 -0.050959 -0.447647 0.112 Uiso 1 1 calc R U . . .
H9C H 0.077758 -0.006351 -0.368985 0.112 Uiso 1 1 calc R U . . .
C10 C 0.1983(6) 0.1032(8) -0.2460(16) 0.063(2) Uani 0.389(12) 1 d D U P A 1
C11 C 0.2411(6) 0.1351(7) -0.3401(14) 0.079(2) Uani 0.389(12) 1 d D U P A 1
C12 C 0.3308(2) 0.38658(19) -0.0058(5) 0.1002(17) Uani 1 1 d . U . . .
H12A H 0.370845 0.405471 0.005666 0.150 Uiso 1 1 calc R U . . .
H12B H 0.313678 0.395730 0.058166 0.150 Uiso 1 1 calc R U . . .
H12C H 0.322526 0.398549 -0.079234 0.150 Uiso 1 1 calc R U . . .
F1A F 0.2193(4) 0.1643(5) -0.4256(9) 0.110(2) Uani 0.611(12) 1 d D U P A 2
F2A F 0.2604(4) 0.1177(4) -0.4158(8) 0.1020(19) Uani 0.611(12) 1 d D U P A 2
F3A F 0.2845(3) 0.1861(3) -0.3001(7) 0.099(2) Uani 0.611(12) 1 d D U P A 2
O1A O 0.1176(5) 0.2089(5) 0.1643(9) 0.099(3) Uani 0.611(12) 1 d D U P A 2
O2A O 0.1467(2) 0.0893(3) -0.2959(7) 0.0703(16) Uani 0.611(12) 1 d D U P A 2
C10A C 0.1953(4) 0.1044(5) -0.2605(9) 0.0565(15) Uani 0.611(12) 1 d D U P A 2
C11A C 0.2410(4) 0.1430(4) -0.3481(8) 0.0668(14) Uani 0.611(12) 1 d D U P A 2

loop_
_atom_site_aniso_label
_atom_site_aniso_U_11
_atom_site_aniso_U_22
_atom_site_aniso_U_33
_atom_site_aniso_U_23
_atom_site_aniso_U_13
_atom_site_aniso_U_12
Ag1 0.03946(15) 0.03767(14) 0.06430(18) -0.00138(10) -0.00372(11) 0.02198(11)
Ag2 0.04477(17) 0.04695(17) 0.0720(2) 0.00501(13) -0.00486(12) 0.01203(12)
S1 0.0374(4) 0.0384(4) 0.0450(4) -0.0005(3) 0.0006(3) 0.0219(3)
F1 0.073(6) 0.092(5) 0.136(6) 0.044(4) 0.024(4) 0.021(5)
F2 0.100(7) 0.101(6) 0.106(5) 0.012(4) 0.049(5) 0.035(5)
F3 0.049(3) 0.135(7) 0.134(5) 0.012(5) 0.003(3) 0.012(4)
O1 0.055(5) 0.059(4) 0.058(4) -0.009(3) -0.004(3) 0.012(4)
O2 0.050(3) 0.062(4) 0.097(5) 0.011(3) 0.013(3) 0.026(3)
N1 0.0418(15) 0.0469(15) 0.0658(18) 0.0009(13) -0.0018(12) 0.0180(12)
C1 0.058(2) 0.060(2) 0.089(3) -0.006(2) 0.001(2) 0.0313(18)
C2 0.057(2) 0.092(3) 0.124(4) 0.000(3) 0.000(2) 0.041(2)
C3 0.042(2) 0.086(3) 0.110(3) 0.000(3) 0.000(2) 0.017(2)
C4 0.0481(19) 0.055(2) 0.069(2) 0.0018(18) -0.0030(17) 0.0079(16)
C5 0.0466(18) 0.0475(18) 0.058(2) 0.0029(15) 0.0002(15) 0.0170(15)
C6 0.064(3) 0.054(2) 0.118(4) 0.010(2) 0.009(2) 0.029(2)
C7 0.071(2) 0.072(2) 0.054(2) 0.0003(17) 0.0126(17) 0.048(2)
C8 0.165(5) 0.118(4) 0.082(3) 0.001(3) 0.024(3) 0.112(4)
C9 0.094(3) 0.097(3) 0.047(2) 0.006(2) 0.008(2) 0.060(3)
C10 0.048(3) 0.059(4) 0.078(4) 0.003(3) 0.007(3) 0.023(2)
C11 0.051(3) 0.081(4) 0.088(4) 0.010(3) 0.014(2) 0.020(3)
C12 0.074(3) 0.055(3) 0.129(4) 0.001(3) 0.000(3) 0.000(2)
F1A 0.074(4) 0.124(5) 0.113(4) 0.052(3) 0.004(3) 0.036(4)
F2A 0.080(4) 0.090(4) 0.114(4) 0.007(3) 0.048(3) 0.026(3)
F3A 0.068(3) 0.068(3) 0.114(4) 0.010(3) -0.002(2) -0.001(2)
O1A 0.138(6) 0.078(4) 0.078(5) 0.003(3) 0.024(4) 0.053(5)
O2A 0.0443(19) 0.075(3) 0.080(3) 0.014(3) 0.007(2) 0.021(2)
C10A 0.046(2) 0.051(3) 0.069(3) 0.002(2) 0.0066(19) 0.0208(19)
C11A 0.048(2) 0.067(3) 0.073(3) 0.010(2) 0.0070(17) 0.0194(17)

loop_
_atom_type_symbol
_atom_type_description
_atom_type_scat_dispersion_real
_atom_type_scat_dispersion_imag
_atom_type_scat_source
C C 0.0033 0.0016 'International Tables Vol C Tables 4.2.6.8 and 6.1.1.4'
H H 0.0000 0.0000 'International Tables Vol C Tables 4.2.6.8 and 6.1.1.4'
Ag Ag -0.8971 1.1015 'International Tables Vol C Tables 4.2.6.8 and 6.1.1.4'
F F 0.0171 0.0103 'International Tables Vol C Tables 4.2.6.8 and 6.1.1.4'
N N 0.0061 0.0033 'International Tables Vol C Tables 4.2.6.8 and 6.1.1.4'
O O 0.0106 0.0060 'International Tables Vol C Tables 4.2.6.8 and 6.1.1.4'
S S 0.1246 0.1234 'International Tables Vol C Tables 4.2.6.8 and 6.1.1.4'

loop_
_geom_angle_atom_site_label_1
_geom_angle_atom_site_label_2
_geom_angle_atom_site_label_3
_geom_angle
_geom_angle_site_symmetry_1
_geom_angle_site_symmetry_3
_geom_angle_publ_flag
Ag1 Ag1 Ag1 60.0 3 2 ?
Ag1 Ag1 Ag2 142.740(10) 3 . ?
Ag1 Ag1 Ag2 146.252(10) 2 11 ?
Ag1 Ag1 Ag2 103.358(11) 3 11 ?
Ag1 Ag1 Ag2 97.183(11) 2 . ?
Ag2 Ag1 Ag2 79.134(9) 11 . ?
S1 Ag1 Ag1 112.945(19) . 2 ?
S1 Ag1 Ag1 53.357(19) 2 2 ?
S1 Ag1 Ag1 113.067(19) 2 3 ?
S1 Ag1 Ag1 53.234(19) . 3 ?
S1 Ag1 Ag2 49.598(19) 2 . ?
S1 Ag1 Ag2 55.460(19) . 11 ?
S1 Ag1 Ag2 132.80(2) . . ?
S1 Ag1 Ag2 128.23(2) 2 11 ?
S1 Ag1 S1 162.62(3) 2 . ?
O2 Ag1 Ag1 146.3(3) . 3 ?
O2 Ag1 Ag1 133.9(3) . 2 ?
O2 Ag1 Ag2 70.9(3) . . ?
O2 Ag1 Ag2 77.0(3) . 11 ?
O2 Ag1 S1 106.6(2) . . ?
O2 Ag1 S1 90.5(2) . 2 ?
O2A Ag1 Ag1 129.11(14) . 2 ?
O2A Ag1 Ag1 129.3(2) . 3 ?
O2A Ag1 Ag2 87.9(2) . . ?
O2A Ag1 Ag2 84.52(15) . 11 ?
O2A Ag1 S1 98.84(18) . . ?
O2A Ag1 S1 98.45(18) . 2 ?
Ag1 Ag2 Ag1 70.766(17) 12 . ?
S1 Ag2 Ag1 65.76(2) 12 . ?
S1 Ag2 Ag1 48.153(18) 2 . ?
S1 Ag2 Ag1 49.473(17) 12 12 ?
S1 Ag2 Ag1 69.68(2) 2 12 ?
S1 Ag2 S1 100.84(3) 2 12 ?
S1 Ag2 O1 120.8(3) 2 . ?
O1 Ag2 Ag1 148.3(3) . . ?
O1 Ag2 Ag1 77.6(3) . 12 ?
O1 Ag2 S1 92.8(4) . 12 ?
N1 Ag2 Ag1 153.11(8) . 12 ?
N1 Ag2 Ag1 123.92(8) . . ?
N1 Ag2 S1 137.21(8) . 2 ?
N1 Ag2 S1 112.21(8) . 12 ?
N1 Ag2 O1 84.9(3) . . ?
N1 Ag2 O1A 94.6(3) . . ?
O1A Ag2 Ag1 141.1(3) . . ?
O1A Ag2 S1 108.4(3) . 2 ?
Ag1 S1 Ag1 73.41(2) 3 . ?
Ag1 S1 Ag2 82.25(2) 3 3 ?
Ag1 S1 Ag2 139.20(3) . 3 ?
Ag1 S1 Ag2 136.62(3) 3 11 ?
Ag1 S1 Ag2 75.07(2) . 11 ?
Ag2 S1 Ag2 103.78(3) 3 11 ?
C7 S1 Ag1 104.52(12) . . ?
C7 S1 Ag1 107.65(13) . 3 ?
C7 S1 Ag2 113.94(13) . 3 ?
C7 S1 Ag2 108.56(14) . 11 ?
C10 O1 Ag2 116.2(10) 12 . ?
C10 O2 Ag1 124.8(10) . . ?
C1 N1 Ag2 115.0(3) . . ?
C1 N1 C5 118.6(3) . . ?
C5 N1 Ag2 126.0(2) . . ?
N1 C1 H1 118.5 . . ?
N1 C1 C2 122.9(4) . . ?
C2 C1 H1 118.5 . . ?
C1 C2 H2 120.7 . . ?
C1 C2 C3 118.6(5) . . ?
C3 C2 H2 120.7 . . ?
C2 C3 H3 119.7 . . ?
C4 C3 C2 120.6(4) . . ?
C4 C3 H3 119.7 . . ?
C3 C4 C5 117.7(4) . . ?
C3 C4 C12 121.9(4) . . ?
C5 C4 C12 120.5(4) . . ?
N1 C5 C4 121.6(4) . . ?
N1 C5 C6 116.7(3) . . ?
C4 C5 C6 121.7(4) . . ?
C5 C6 H6A 109.5 . . ?
C5 C6 H6B 109.5 . . ?
C5 C6 H6C 109.5 . . ?
H6A C6 H6B 109.5 . . ?
H6A C6 H6C 109.5 . . ?
H6B C6 H6C 109.5 . . ?
S1 C7 H7 105.6 . . ?
C8 C7 S1 110.9(3) . . ?
C8 C7 H7 105.6 . . ?
C8 C7 C9 116.0(4) . . ?
C9 C7 S1 112.3(3) . . ?
C9 C7 H7 105.6 . . ?
C7 C8 H8A 109.5 . . ?
C7 C8 H8B 109.5 . . ?
C7 C8 H8C 109.5 . . ?
H8A C8 H8B 109.5 . . ?
H8A C8 H8C 109.5 . . ?
H8B C8 H8C 109.5 . . ?
C7 C9 H9A 109.5 . . ?
C7 C9 H9B 109.5 . . ?
C7 C9 H9C 109.5 . . ?
H9A C9 H9B 109.5 . . ?
H9A C9 H9C 109.5 . . ?
H9B C9 H9C 109.5 . . ?
O1 C10 O2 136.8(15) 11 . ?
O1 C10 C11 105.5(12) 11 . ?
O2 C10 C11 117.6(14) . . ?
F1 C11 F2 105.4(14) . . ?
F1 C11 C10 121.3(13) . . ?
F2 C11 C10 108.9(12) . . ?
F3 C11 F1 102.9(12) . . ?
F3 C11 F2 109.2(13) . . ?
F3 C11 C10 108.7(12) . . ?
C4 C12 H12A 109.5 . . ?
C4 C12 H12B 109.5 . . ?
C4 C12 H12C 109.5 . . ?
H12A C12 H12B 109.5 . . ?
H12A C12 H12C 109.5 . . ?
H12B C12 H12C 109.5 . . ?
C10A O1A Ag2 137.8(8) 12 . ?
C10A O2A Ag1 115.6(5) . . ?
O1A C10A C11A 120.0(8) 11 . ?
O2A C10A O1A 127.0(9) . 11 ?
O2A C10A C11A 113.0(8) . . ?
F1A C11A C10A 109.5(8) . . ?
F2A C11A F1A 103.5(8) . . ?
F2A C11A C10A 114.9(7) . . ?
F3A C11A F1A 106.2(7) . . ?
F3A C11A F2A 107.0(7) . . ?
F3A C11A C10A 114.7(8) . . ?

loop_
_geom_bond_atom_site_label_1
_geom_bond_atom_site_label_2
_geom_bond_distance
_geom_bond_site_symmetry_2
_geom_bond_publ_flag
Ag1 Ag1 2.9772(6) 2 ?
Ag1 Ag1 2.9771(6) 3 ?
Ag1 Ag2 3.1684(5) 11 ?
Ag1 Ag2 3.3100(5) . ?
Ag1 S1 2.4884(8) 2 ?
Ag1 S1 2.4925(8) . ?
Ag1 O2 2.373(8) . ?
Ag1 O2A 2.451(5) . ?
Ag2 S1 2.5438(9) 2 ?
Ag2 S1 2.7012(9) 12 ?
Ag2 O1 2.555(11) . ?
Ag2 N1 2.296(3) . ?
Ag2 O1A 2.372(9) . ?
S1 C7 1.867(4) . ?
F1 C11 1.322(13) . ?
F2 C11 1.342(13) . ?
F3 C11 1.310(13) . ?
O1 C10 1.18(2) 12 ?
O2 C10 1.183(13) . ?
N1 C1 1.327(5) . ?
N1 C5 1.349(4) . ?
C1 H1 0.9300 . ?
C1 C2 1.359(6) . ?
C2 H2 0.9300 . ?
C2 C3 1.370(7) . ?
C3 H3 0.9300 . ?
C3 C4 1.365(7) . ?
C4 C5 1.396(5) . ?
C4 C12 1.517(6) . ?
C5 C6 1.488(5) . ?
C6 H6A 0.9600 . ?
C6 H6B 0.9600 . ?
C6 H6C 0.9600 . ?
C7 H7 0.9800 . ?
C7 C8 1.463(6) . ?
C7 C9 1.484(6) . ?
C8 H8A 0.9600 . ?
C8 H8B 0.9600 . ?
C8 H8C 0.9600 . ?
C9 H9A 0.9600 . ?
C9 H9B 0.9600 . ?
C9 H9C 0.9600 . ?
C10 C11 1.497(12) . ?
C12 H12A 0.9600 . ?
C12 H12B 0.9600 . ?
C12 H12C 0.9600 . ?
F1A C11A 1.346(9) . ?
F2A C11A 1.311(9) . ?
F3A C11A 1.304(8) . ?
O1A C10A 1.260(15) 12 ?
O2A C10A 1.245(9) . ?
C10A C11A 1.530(9) . ?

loop_
_geom_torsion_atom_site_label_1
_geom_torsion_atom_site_label_2
_geom_torsion_atom_site_label_3
_geom_torsion_atom_site_label_4
_geom_torsion
_geom_torsion_site_symmetry_1
_geom_torsion_site_symmetry_2
_geom_torsion_site_symmetry_3
_geom_torsion_site_symmetry_4
_geom_torsion_publ_flag
Ag1 S1 C7 C8 -98.2(4) 3 . . . ?
Ag1 S1 C7 C8 -175.1(4) . . . . ?
Ag1 S1 C7 C9 33.3(3) 3 . . . ?
Ag1 S1 C7 C9 -43.6(3) . . . . ?
Ag1 O2 C10 O1 -21(3) . . . 11 ?
Ag1 O2 C10 C11 160.2(12) . . . . ?
Ag1 O2A C10A O1A 11.9(14) . . . 11 ?
Ag1 O2A C10A C11A -168.2(6) . . . . ?
Ag2 S1 C7 C8 -9.0(4) 3 . . . ?
Ag2 S1 C7 C8 106.1(4) 11 . . . ?
Ag2 S1 C7 C9 122.5(3) 3 . . . ?
Ag2 S1 C7 C9 -122.4(3) 11 . . . ?
Ag2 N1 C1 C2 -173.1(4) . . . . ?
Ag2 N1 C5 C4 172.0(3) . . . . ?
Ag2 N1 C5 C6 -7.8(5) . . . . ?
O1 C10 C11 F1 -169.8(17) 11 . . . ?
O1 C10 C11 F2 67.8(19) 11 . . . ?
O1 C10 C11 F3 -51.0(18) 11 . . . ?
O2 C10 C11 F1 9(2) . . . . ?
O2 C10 C11 F2 -113.3(18) . . . . ?
O2 C10 C11 F3 127.9(18) . . . . ?
N1 C1 C2 C3 0.2(8) . . . . ?
C1 N1 C5 C4 -0.9(6) . . . . ?
C1 N1 C5 C6 179.3(4) . . . . ?
C1 C2 C3 C4 -0.8(8) . . . . ?
C2 C3 C4 C5 0.5(7) . . . . ?
C2 C3 C4 C12 -178.7(5) . . . . ?
C3 C4 C5 N1 0.4(6) . . . . ?
C3 C4 C5 C6 -179.9(4) . . . . ?
C5 N1 C1 C2 0.6(7) . . . . ?
C12 C4 C5 N1 179.5(4) . . . . ?
C12 C4 C5 C6 -0.7(7) . . . . ?
O1A C10A C11A F1A -162.4(10) 11 . . . ?
O1A C10A C11A F2A 81.6(13) 11 . . . ?
O1A C10A C11A F3A -43.1(13) 11 . . . ?
O2A C10A C11A F1A 17.7(12) . . . . ?
O2A C10A C11A F2A -98.3(11) . . . . ?
O2A C10A C11A F3A 136.9(10) . . . . ?
